data_7036035
loop_
_publ_author_name
'Hinz, Alexander'
'Rothe, Julia'
'Schulz, Axel'
'Villinger, Alexander'

_publ_section_title
;
 Reduction of dichloro(diaza-phospha)stibanes - isolation of a
 donor-stabilized distibenium dication.
;
_journal_issue 14
_journal_name_full 'Dalton transactions (Cambridge, England : 2003)'
_journal_page_first 6044
_journal_page_last 6052
_journal_paper_doi 10.1039/c5dt02711j
_journal_volume 45
_journal_year 2016
_chemical_formula_moiety 'C48 H50 Cl2 N2 P Sb'
_chemical_formula_sum 'C48 H50 Cl2 N2 P Sb'
_chemical_formula_weight 878.52
_chemical_name_systematic
;
 ?
;
_space_group_crystal_system monoclinic
_space_group_IT_number 14
_space_group_name_Hall '-P 2yn'
_space_group_name_H-M_alt 'P 1 21/n 1'
_symmetry_space_group_name_Hall '-P 2yn'
_symmetry_space_group_name_H-M 'P 1 21/n 1'
_atom_sites_solution_hydrogens geom
_audit_creation_method SHELXL-2013
_audit_update_record
;
2015-06-01 deposited with the CCDC.
2015-08-03 downloaded from the CCDC.
;
_cell_angle_alpha 90
_cell_angle_beta 106.879(3)
_cell_angle_gamma 90
_cell_formula_units_Z 4
_cell_length_a 12.0987(9)
_cell_length_b 22.5405(18)
_cell_length_c 16.4923(14)
_cell_measurement_reflns_used 3445
_cell_measurement_temperature 173(2)
_cell_measurement_theta_max 19.57
_cell_measurement_theta_min 2.47
_cell_volume 4303.9(6)
_computing_cell_refinement 'Bruker Apex V7.51A'
_computing_data_collection 'Bruker Apex V7.51A'
_computing_data_reduction 'Bruker SAINT'
_computing_molecular_graphics 'ORTEP-3v2.01 (Farrugia, 1997)'
_computing_publication_material SHELXL-2013
_computing_structure_refinement 'SHELXL-2013 (Sheldrick, 2013)'
_computing_structure_solution 'SHELXS-2013 (Sheldrick, 2013)'
_diffrn_ambient_temperature 173(2)
_diffrn_measured_fraction_theta_full 0.999
_diffrn_measured_fraction_theta_max 0.999
_diffrn_measurement_device_type 'Bruker Apex Kappa II-CCD-diffractometer'
_diffrn_measurement_method 'phi and omega scans'
_diffrn_radiation_monochromator graphite
_diffrn_radiation_source 'sealed tube'
_diffrn_radiation_type MoK\a
_diffrn_radiation_wavelength 0.71073
_diffrn_reflns_av_R_equivalents 0.1256
_diffrn_reflns_av_unetI/netI 0.1012
_diffrn_reflns_Laue_measured_fraction_full 0.999
_diffrn_reflns_Laue_measured_fraction_max 0.999
_diffrn_reflns_limit_h_max 12
_diffrn_reflns_limit_h_min -15
_diffrn_reflns_limit_k_max 28
_diffrn_reflns_limit_k_min -28
_diffrn_reflns_limit_l_max 20
_diffrn_reflns_limit_l_min -20
_diffrn_reflns_number 56384
_diffrn_reflns_point_group_measured_fraction_full 0.999
_diffrn_reflns_point_group_measured_fraction_max 0.999
_diffrn_reflns_theta_full 25.242
_diffrn_reflns_theta_max 26.499
_diffrn_reflns_theta_min 2.466
_exptl_absorpt_coefficient_mu 0.837
_exptl_absorpt_correction_T_max 0.7456
_exptl_absorpt_correction_T_min 0.6634
_exptl_absorpt_correction_type multi-scan
_exptl_absorpt_process_details '(SADABS; Sheldrick, 2004)'
_exptl_crystal_colour yellow
_exptl_crystal_density_diffrn 1.356
_exptl_crystal_description block
_exptl_crystal_F_000 1808
_exptl_crystal_size_max 0.120
_exptl_crystal_size_mid 0.100
_exptl_crystal_size_min 0.050
_refine_diff_density_max 0.974
_refine_diff_density_min -0.528
_refine_diff_density_rms 0.114
_refine_ls_extinction_method none
_refine_ls_goodness_of_fit_ref 1.016
_refine_ls_hydrogen_treatment constr
_refine_ls_matrix_type full
_refine_ls_number_parameters 499
_refine_ls_number_reflns 8912
_refine_ls_number_restraints 0
_refine_ls_restrained_S_all 1.016
_refine_ls_R_factor_all 0.1108
_refine_ls_R_factor_gt 0.0513
_refine_ls_shift/su_max 0.001
_refine_ls_shift/su_mean 0.000
_refine_ls_structure_factor_coef Fsqd
_refine_ls_weighting_details 'w=1/[\s^2^(Fo^2^)+(0.0467P)^2^+6.5223P] where P=(Fo^2^+2Fc^2^)/3'
_refine_ls_weighting_scheme calc
_refine_ls_wR_factor_gt 0.1075
_refine_ls_wR_factor_ref 0.1354
_reflns_Friedel_coverage 0.000
_reflns_number_gt 5362
_reflns_number_total 8912
_reflns_threshold_expression 'I > 2\s(I)'
_cod_data_source_file c5dt02711j2.cif
_cod_data_source_block ah142e
_cod_depositor_comments 'Adding full bibliography for 7036034--7036039.cif.'
_cod_database_code 7036035
_shelx_space_group_comment
;
The symmetry employed for this shelxl refinement is uniquely defined
by the following loop, which should always be used as a source of
symmetry information in preference to the above space-group names.
They are only intended as comments.
;
_shelx_estimated_absorpt_t_min 0.906
_shelx_estimated_absorpt_t_max 0.959
_shelxl_version_number 2013-4

loop_
_space_group_symop_operation_xyz
'x, y, z'
'-x+1/2, y+1/2, -z+1/2'
'-x, -y, -z'
'x-1/2, -y-1/2, z-1/2'

loop_
_atom_site_label
_atom_site_type_symbol
_atom_site_fract_x
_atom_site_fract_y
_atom_site_fract_z
_atom_site_U_iso_or_equiv
_atom_site_adp_type
_atom_site_occupancy
_atom_site_site_symmetry_order
_atom_site_calc_flag
_atom_site_refinement_flags_posn
_atom_site_refinement_flags_adp
Sb1 Sb 0.96760(3) 0.17075(2) 0.91100(2) 0.02722(12) Uani 1 1 d . .
Cl1 Cl 1.10525(12) 0.23716(7) 0.99389(9) 0.0390(4) Uani 1 1 d . .
Cl2 Cl 1.12160(12) 0.09656(6) 0.93301(9) 0.0382(4) Uani 1 1 d . .
P1 P 0.92594(13) 0.25682(7) 0.76668(9) 0.0316(4) Uani 1 1 d . .
N1 N 0.9941(3) 0.19450(18) 0.7929(2) 0.0207(9) Uani 1 1 d . .
N2 N 0.8827(3) 0.26206(17) 0.8492(2) 0.0195(9) Uani 1 1 d . .
C1 C 1.0509(4) 0.1564(2) 0.7484(3) 0.0215(11) Uani 1 1 d . .
C2 C 0.9944(4) 0.1047(2) 0.7105(3) 0.0246(12) Uani 1 1 d . .
C3 C 1.0555(5) 0.0643(2) 0.6765(4) 0.0346(13) Uani 1 1 d . .
H3 H 1.0189 0.0285 0.6523 0.041 Uiso 1 1 calc R U
C4 C 1.1672(5) 0.0747(2) 0.6770(4) 0.0377(14) Uani 1 1 d . .
H4 H 1.2081 0.0461 0.6547 0.045 Uiso 1 1 calc R U
C5 C 1.2205(5) 0.1279(3) 0.7109(4) 0.0348(14) Uani 1 1 d . .
H5 H 1.2974 0.1356 0.7101 0.042 Uiso 1 1 calc R U
C6 C 1.1632(4) 0.1696(2) 0.7456(3) 0.0257(11) Uani 1 1 d . .
C7 C 0.8686(4) 0.0950(2) 0.6999(3) 0.0258(12) Uani 1 1 d . .
C8 C 0.7899(4) 0.1282(2) 0.6373(3) 0.0306(13) Uani 1 1 d . .
C9 C 0.6719(4) 0.1216(3) 0.6267(4) 0.0343(13) Uani 1 1 d . .
H9 H 0.6186 0.1442 0.5844 0.041 Uiso 1 1 calc R U
C10 C 0.6308(4) 0.0832(2) 0.6759(4) 0.0323(13) Uani 1 1 d . .
C11 C 0.7085(5) 0.0488(2) 0.7344(4) 0.0331(13) Uani 1 1 d . .
H11 H 0.6806 0.0210 0.7672 0.040 Uiso 1 1 calc R U
C12 C 0.8282(4) 0.0536(2) 0.7469(3) 0.0285(12) Uani 1 1 d . .
C13 C 0.8307(5) 0.1681(3) 0.5779(4) 0.0418(15) Uani 1 1 d . .
H13A H 0.7713 0.1698 0.5229 0.063 Uiso 1 1 calc R U
H13B H 0.9024 0.1522 0.5702 0.063 Uiso 1 1 calc R U
H13C H 0.8447 0.2081 0.6020 0.063 Uiso 1 1 calc R U
C14 C 0.5022(5) 0.0769(3) 0.6631(4) 0.0476(17) Uani 1 1 d . .
H14A H 0.4651 0.1158 0.6501 0.071 Uiso 1 1 calc R U
H14B H 0.4890 0.0612 0.7149 0.071 Uiso 1 1 calc R U
H14C H 0.4693 0.0496 0.6160 0.071 Uiso 1 1 calc R U
C15 C 0.9056(5) 0.0102(3) 0.8058(4) 0.0529(18) Uani 1 1 d . .
H15A H 0.8914 -0.0297 0.7817 0.079 Uiso 1 1 calc R U
H15B H 0.8897 0.0110 0.8608 0.079 Uiso 1 1 calc R U
H15C H 0.9865 0.0211 0.8135 0.079 Uiso 1 1 calc R U
C16 C 1.2213(4) 0.2278(2) 0.7743(3) 0.0262(12) Uani 1 1 d . .
C17 C 1.3111(4) 0.2327(3) 0.8498(3) 0.0315(13) Uani 1 1 d . .
C18 C 1.3658(5) 0.2875(3) 0.8707(4) 0.0401(15) Uani 1 1 d . .
H18 H 1.4271 0.2908 0.9217 0.048 Uiso 1 1 calc R U
C19 C 1.3341(5) 0.3368(3) 0.8200(4) 0.0400(15) Uani 1 1 d . .
C20 C 1.2468(5) 0.3311(3) 0.7455(4) 0.0346(13) Uani 1 1 d . .
H20 H 1.2252 0.3647 0.7095 0.041 Uiso 1 1 calc R U
C21 C 1.1888(4) 0.2774(2) 0.7210(3) 0.0290(13) Uani 1 1 d . .
C22 C 1.3533(5) 0.1810(3) 0.9072(4) 0.0469(17) Uani 1 1 d . .
H22A H 1.3422 0.1444 0.8737 0.070 Uiso 1 1 calc R U
H22B H 1.3097 0.1785 0.9488 0.070 Uiso 1 1 calc R U
H22C H 1.4355 0.1862 0.9368 0.070 Uiso 1 1 calc R U
C23 C 1.3957(6) 0.3956(3) 0.8451(5) 0.062(2) Uani 1 1 d . .
H23A H 1.4786 0.3903 0.8531 0.094 Uiso 1 1 calc R U
H23B H 1.3834 0.4095 0.8981 0.094 Uiso 1 1 calc R U
H23C H 1.3649 0.4248 0.8003 0.094 Uiso 1 1 calc R U
C24 C 1.1003(4) 0.2750(2) 0.6361(3) 0.0341(14) Uani 1 1 d . .
H24A H 1.1337 0.2906 0.5929 0.051 Uiso 1 1 calc R U
H24B H 1.0333 0.2991 0.6372 0.051 Uiso 1 1 calc R U
H24C H 1.0760 0.2338 0.6225 0.051 Uiso 1 1 calc R U
C25 C 0.8287(4) 0.3075(2) 0.8831(3) 0.0202(11) Uani 1 1 d . .
C26 C 0.7747(4) 0.2921(2) 0.9447(3) 0.0211(11) Uani 1 1 d . .
C27 C 0.7250(4) 0.3362(2) 0.9817(3) 0.0288(12) Uani 1 1 d . .
H27 H 0.6882 0.3258 1.0233 0.035 Uiso 1 1 calc R U
C28 C 0.7283(5) 0.3945(2) 0.9592(3) 0.0311(13) Uani 1 1 d . .
H28 H 0.6959 0.4242 0.9862 0.037 Uiso 1 1 calc R U
C29 C 0.7790(4) 0.4099(2) 0.8973(3) 0.0299(13) Uani 1 1 d . .
H29 H 0.7799 0.4503 0.8812 0.036 Uiso 1 1 calc R U
C30 C 0.8289(4) 0.3672(2) 0.8578(3) 0.0222(11) Uani 1 1 d . .
C31 C 0.7689(4) 0.2285(2) 0.9694(3) 0.0229(11) Uani 1 1 d . .
C32 C 0.8383(4) 0.2090(2) 1.0495(3) 0.0256(12) Uani 1 1 d . .
C33 C 0.8407(5) 0.1488(2) 1.0682(4) 0.0309(13) Uani 1 1 d . .
H33 H 0.8894 0.1352 1.1211 0.037 Uiso 1 1 calc R U
C34 C 0.7739(5) 0.1080(2) 1.0118(4) 0.0367(15) Uani 1 1 d . .
C35 C 0.7010(5) 0.1290(2) 0.9368(4) 0.0335(14) Uani 1 1 d . .
H35 H 0.6516 0.1018 0.8992 0.040 Uiso 1 1 calc R U
C36 C 0.6972(4) 0.1884(2) 0.9141(3) 0.0267(12) Uani 1 1 d . .
C37 C 0.9097(4) 0.2512(2) 1.1146(3) 0.0298(13) Uani 1 1 d . .
H37A H 0.9441 0.2813 1.0864 0.045 Uiso 1 1 calc R U
H37B H 0.9712 0.2292 1.1553 0.045 Uiso 1 1 calc R U
H37C H 0.8604 0.2706 1.1445 0.045 Uiso 1 1 calc R U
C38 C 0.7850(6) 0.0425(3) 1.0321(5) 0.0535(18) Uani 1 1 d . .
H38A H 0.7259 0.0206 0.9893 0.080 Uiso 1 1 calc R U
H38B H 0.7746 0.0357 1.0881 0.080 Uiso 1 1 calc R U
H38C H 0.8618 0.0287 1.0320 0.080 Uiso 1 1 calc R U
C39 C 0.6202(5) 0.2080(3) 0.8296(4) 0.0394(15) Uani 1 1 d . .
H39A H 0.6641 0.2083 0.7882 0.059 Uiso 1 1 calc R U
H39B H 0.5912 0.2480 0.8347 0.059 Uiso 1 1 calc R U
H39C H 0.5549 0.1806 0.8108 0.059 Uiso 1 1 calc R U
C40 C 0.8762(4) 0.3857(2) 0.7886(3) 0.0245(12) Uani 1 1 d . .
C41 C 0.8061(4) 0.3822(2) 0.7048(3) 0.0264(12) Uani 1 1 d . .
C42 C 0.8493(5) 0.4018(3) 0.6405(4) 0.0371(14) Uani 1 1 d . .
H42 H 0.8023 0.3987 0.5835 0.044 Uiso 1 1 calc R U
C43 C 0.9578(5) 0.4255(3) 0.6567(4) 0.0377(15) Uani 1 1 d . .
C44 C 1.0265(5) 0.4281(2) 0.7402(4) 0.0372(14) Uani 1 1 d . .
H44 H 1.1022 0.4441 0.7521 0.045 Uiso 1 1 calc R U
C45 C 0.9881(4) 0.4083(2) 0.8061(3) 0.0279(12) Uani 1 1 d . .
C46 C 0.6866(5) 0.3556(3) 0.6840(3) 0.0369(14) Uani 1 1 d . .
H46A H 0.6419 0.3677 0.6269 0.055 Uiso 1 1 calc R U
H46B H 0.6480 0.3696 0.7251 0.055 Uiso 1 1 calc R U
H46C H 0.6925 0.3122 0.6867 0.055 Uiso 1 1 calc R U
C47 C 1.0036(6) 0.4462(3) 0.5852(4) 0.063(2) Uani 1 1 d . .
H47A H 0.9408 0.4460 0.5319 0.094 Uiso 1 1 calc R U
H47B H 1.0653 0.4195 0.5803 0.094 Uiso 1 1 calc R U
H47C H 1.0342 0.4866 0.5970 0.094 Uiso 1 1 calc R U
C48 C 1.0665(5) 0.4103(3) 0.8956(4) 0.0431(15) Uani 1 1 d . .
H48A H 1.1416 0.4266 0.8958 0.065 Uiso 1 1 calc R U
H48B H 1.0769 0.3701 0.9193 0.065 Uiso 1 1 calc R U
H48C H 1.0319 0.4356 0.9301 0.065 Uiso 1 1 calc R U

loop_
_atom_site_aniso_label
_atom_site_aniso_U_11
_atom_site_aniso_U_22
_atom_site_aniso_U_33
_atom_site_aniso_U_23
_atom_site_aniso_U_13
_atom_site_aniso_U_12
Sb1 0.0307(2) 0.0241(2) 0.0297(2) 0.00297(18) 0.01312(15) 0.00211(17)
Cl1 0.0407(8) 0.0378(9) 0.0353(8) -0.0013(7) 0.0059(6) -0.0002(7)
Cl2 0.0393(8) 0.0308(8) 0.0432(9) 0.0050(7) 0.0099(7) 0.0114(6)
P1 0.0411(8) 0.0291(8) 0.0292(8) 0.0050(7) 0.0175(7) 0.0121(7)
N1 0.020(2) 0.021(2) 0.022(2) 0.0005(18) 0.0072(17) 0.0032(17)
N2 0.021(2) 0.021(2) 0.019(2) 0.0005(18) 0.0095(17) 0.0015(18)
C1 0.026(3) 0.022(3) 0.020(3) 0.002(2) 0.011(2) 0.005(2)
C2 0.027(3) 0.020(3) 0.027(3) 0.003(2) 0.009(2) 0.003(2)
C3 0.041(3) 0.024(3) 0.040(3) -0.005(3) 0.014(3) -0.002(3)
C4 0.043(3) 0.028(3) 0.051(4) -0.004(3) 0.026(3) 0.012(3)
C5 0.031(3) 0.036(4) 0.045(4) 0.004(3) 0.022(3) 0.006(3)
C6 0.025(3) 0.025(3) 0.028(3) 0.001(2) 0.009(2) 0.008(2)
C7 0.029(3) 0.022(3) 0.026(3) -0.004(2) 0.008(2) 0.000(2)
C8 0.032(3) 0.029(3) 0.030(3) -0.003(3) 0.008(2) 0.001(2)
C9 0.028(3) 0.035(3) 0.036(3) 0.001(3) 0.003(3) 0.001(3)
C10 0.027(3) 0.021(3) 0.047(4) -0.007(3) 0.007(3) 0.000(2)
C11 0.037(3) 0.024(3) 0.042(3) 0.001(3) 0.017(3) -0.005(3)
C12 0.031(3) 0.022(3) 0.030(3) -0.003(2) 0.005(2) -0.001(2)
C13 0.034(3) 0.057(4) 0.033(3) 0.013(3) 0.008(3) 0.004(3)
C14 0.035(3) 0.036(4) 0.076(5) 0.005(3) 0.024(3) -0.006(3)
C15 0.052(4) 0.033(4) 0.060(4) 0.019(3) -0.004(3) -0.006(3)
C16 0.024(3) 0.029(3) 0.033(3) -0.002(2) 0.019(2) -0.001(2)
C17 0.024(3) 0.036(3) 0.038(3) 0.003(3) 0.015(3) 0.001(2)
C18 0.025(3) 0.053(4) 0.044(4) -0.009(3) 0.013(3) -0.005(3)
C19 0.033(3) 0.032(4) 0.061(4) -0.010(3) 0.024(3) -0.007(3)
C20 0.033(3) 0.026(3) 0.053(4) 0.000(3) 0.026(3) 0.001(3)
C21 0.028(3) 0.032(3) 0.036(3) 0.000(3) 0.021(2) 0.004(2)
C22 0.033(3) 0.063(5) 0.044(4) 0.008(3) 0.009(3) -0.006(3)
C23 0.052(4) 0.045(4) 0.091(6) -0.014(4) 0.022(4) -0.015(3)
C24 0.033(3) 0.034(3) 0.038(3) 0.007(3) 0.014(3) 0.006(3)
C25 0.024(3) 0.019(3) 0.019(3) 0.000(2) 0.008(2) -0.001(2)
C26 0.020(2) 0.021(3) 0.025(3) 0.004(2) 0.011(2) 0.002(2)
C27 0.034(3) 0.030(3) 0.029(3) -0.001(3) 0.020(2) 0.006(3)
C28 0.041(3) 0.024(3) 0.034(3) -0.005(3) 0.021(3) 0.009(3)
C29 0.040(3) 0.018(3) 0.032(3) 0.002(2) 0.012(3) 0.004(2)
C30 0.025(3) 0.021(3) 0.022(3) 0.001(2) 0.009(2) 0.003(2)
C31 0.023(3) 0.023(3) 0.028(3) 0.000(2) 0.015(2) 0.001(2)
C32 0.024(3) 0.029(3) 0.030(3) 0.000(2) 0.018(2) -0.001(2)
C33 0.030(3) 0.032(3) 0.037(3) 0.011(3) 0.021(3) 0.006(3)
C34 0.028(3) 0.028(3) 0.064(4) 0.010(3) 0.029(3) 0.005(3)
C35 0.027(3) 0.030(3) 0.049(4) -0.008(3) 0.019(3) -0.004(3)
C36 0.020(3) 0.027(3) 0.036(3) -0.002(2) 0.013(2) 0.000(2)
C37 0.030(3) 0.035(3) 0.024(3) 0.004(3) 0.009(2) 0.006(3)
C38 0.057(4) 0.027(4) 0.084(5) 0.010(3) 0.032(4) 0.002(3)
C39 0.029(3) 0.046(4) 0.041(4) -0.006(3) 0.008(3) -0.003(3)
C40 0.029(3) 0.019(3) 0.027(3) 0.004(2) 0.010(2) 0.005(2)
C41 0.035(3) 0.019(3) 0.027(3) 0.003(2) 0.012(2) 0.009(2)
C42 0.052(4) 0.036(4) 0.024(3) 0.006(3) 0.012(3) 0.015(3)
C43 0.048(4) 0.032(3) 0.043(4) 0.018(3) 0.030(3) 0.018(3)
C44 0.035(3) 0.033(3) 0.049(4) 0.009(3) 0.020(3) 0.011(3)
C45 0.027(3) 0.027(3) 0.029(3) 0.002(2) 0.008(2) 0.009(2)
C46 0.045(4) 0.032(3) 0.030(3) -0.003(3) 0.006(3) -0.001(3)
C47 0.079(5) 0.072(5) 0.053(4) 0.030(4) 0.042(4) 0.022(4)
C48 0.036(3) 0.042(4) 0.049(4) 0.006(3) 0.009(3) -0.004(3)

loop_
_atom_type_symbol
_atom_type_description
_atom_type_scat_dispersion_real
_atom_type_scat_dispersion_imag
_atom_type_scat_source
C C 0.0033 0.0016 'International Tables Vol C Tables 4.2.6.8 and 6.1.1.4'
H H 0.0000 0.0000 'International Tables Vol C Tables 4.2.6.8 and 6.1.1.4'
N N 0.0061 0.0033 'International Tables Vol C Tables 4.2.6.8 and 6.1.1.4'
P P 0.1023 0.0942 'International Tables Vol C Tables 4.2.6.8 and 6.1.1.4'
Cl Cl 0.1484 0.1585 'International Tables Vol C Tables 4.2.6.8 and 6.1.1.4'
Sb Sb -0.5866 1.5461 'International Tables Vol C Tables 4.2.6.8 and 6.1.1.4'

loop_
_geom_angle_atom_site_label_1
_geom_angle_atom_site_label_2
_geom_angle_atom_site_label_3
_geom_angle
N1 Sb1 Cl1 95.85(11)
N1 Sb1 N2 63.56(14)
Cl1 Sb1 N2 81.03(10)
N1 Sb1 Cl2 89.83(11)
Cl1 Sb1 Cl2 88.21(5)
N2 Sb1 Cl2 149.78(10)
N1 Sb1 P1 31.50(11)
Cl1 Sb1 P1 88.68(5)
N2 Sb1 P1 32.07(9)
Cl2 Sb1 P1 120.30(5)
N2 P1 N1 96.0(2)
N2 P1 Sb1 52.60(14)
N1 P1 Sb1 43.38(14)
C1 N1 P1 131.8(3)
C1 N1 Sb1 122.7(3)
P1 N1 Sb1 105.12(19)
C25 N2 P1 133.8(3)
C25 N2 Sb1 130.2(3)
P1 N2 Sb1 95.33(18)
C2 C1 C6 120.8(4)
C2 C1 N1 118.9(4)
C6 C1 N1 120.2(4)
C3 C2 C1 118.5(5)
C3 C2 C7 120.0(5)
C1 C2 C7 121.4(4)
C4 C3 C2 121.6(5)
C4 C3 H3 119.2
C2 C3 H3 119.2
C3 C4 C5 119.4(5)
C3 C4 H4 120.3
C5 C4 H4 120.3
C6 C5 C4 121.2(5)
C6 C5 H5 119.4
C4 C5 H5 119.4
C5 C6 C1 118.3(5)
C5 C6 C16 118.6(5)
C1 C6 C16 123.0(4)
C12 C7 C8 119.8(5)
C12 C7 C2 122.9(5)
C8 C7 C2 117.3(5)
C9 C8 C7 119.1(5)
C9 C8 C13 119.8(5)
C7 C8 C13 121.0(5)
C10 C9 C8 121.8(5)
C10 C9 H9 119.1
C8 C9 H9 119.1
C9 C10 C11 118.6(5)
C9 C10 C14 120.6(5)
C11 C10 C14 120.7(5)
C10 C11 C12 121.6(5)
C10 C11 H11 119.2
C12 C11 H11 119.2
C7 C12 C11 118.9(5)
C7 C12 C15 123.0(5)
C11 C12 C15 117.9(5)
C8 C13 H13A 109.5
C8 C13 H13B 109.5
H13A C13 H13B 109.5
C8 C13 H13C 109.5
H13A C13 H13C 109.5
H13B C13 H13C 109.5
C10 C14 H14A 109.5
C10 C14 H14B 109.5
H14A C14 H14B 109.5
C10 C14 H14C 109.5
H14A C14 H14C 109.5
H14B C14 H14C 109.5
C12 C15 H15A 109.5
C12 C15 H15B 109.5
H15A C15 H15B 109.5
C12 C15 H15C 109.5
H15A C15 H15C 109.5
H15B C15 H15C 109.5
C17 C16 C21 119.9(5)
C17 C16 C6 121.4(5)
C21 C16 C6 118.6(5)
C18 C17 C16 118.6(5)
C18 C17 C22 118.9(5)
C16 C17 C22 122.5(5)
C19 C18 C17 122.4(6)
C19 C18 H18 118.8
C17 C18 H18 118.8
C20 C19 C18 118.3(5)
C20 C19 C23 120.9(6)
C18 C19 C23 120.8(6)
C19 C20 C21 121.9(6)
C19 C20 H20 119.0
C21 C20 H20 119.0
C20 C21 C16 118.8(5)
C20 C21 C24 117.6(5)
C16 C21 C24 123.4(5)
C17 C22 H22A 109.5
C17 C22 H22B 109.5
H22A C22 H22B 109.5
C17 C22 H22C 109.5
H22A C22 H22C 109.5
H22B C22 H22C 109.5
C19 C23 H23A 109.5
C19 C23 H23B 109.5
H23A C23 H23B 109.5
C19 C23 H23C 109.5
H23A C23 H23C 109.5
H23B C23 H23C 109.5
C21 C24 H24A 109.5
C21 C24 H24B 109.5
H24A C24 H24B 109.5
C21 C24 H24C 109.5
H24A C24 H24C 109.5
H24B C24 H24C 109.5
C26 C25 C30 119.5(4)
C26 C25 N2 118.2(4)
C30 C25 N2 122.3(4)
C27 C26 C25 119.4(5)
C27 C26 C31 120.3(4)
C25 C26 C31 120.2(4)
C28 C27 C26 121.1(5)
C28 C27 H27 119.4
C26 C27 H27 119.4
C27 C28 C29 119.7(5)
C27 C28 H28 120.1
C29 C28 H28 120.1
C28 C29 C30 121.2(5)
C28 C29 H29 119.4
C30 C29 H29 119.4
C29 C30 C25 118.9(4)
C29 C30 C40 118.9(5)
C25 C30 C40 122.2(4)
C36 C31 C32 119.7(5)
C36 C31 C26 120.9(5)
C32 C31 C26 119.4(4)
C33 C32 C31 118.8(5)
C33 C32 C37 119.2(5)
C31 C32 C37 122.1(5)
C34 C33 C32 121.8(5)
C34 C33 H33 119.1
C32 C33 H33 119.1
C35 C34 C33 118.1(5)
C35 C34 C38 121.8(6)
C33 C34 C38 120.1(6)
C34 C35 C36 122.4(5)
C34 C35 H35 118.8
C36 C35 H35 118.8
C35 C36 C31 119.0(5)
C35 C36 C39 119.9(5)
C31 C36 C39 121.1(5)
C32 C37 H37A 109.5
C32 C37 H37B 109.5
H37A C37 H37B 109.5
C32 C37 H37C 109.5
H37A C37 H37C 109.5
H37B C37 H37C 109.5
C34 C38 H38A 109.5
C34 C38 H38B 109.5
H38A C38 H38B 109.5
C34 C38 H38C 109.5
H38A C38 H38C 109.5
H38B C38 H38C 109.5
C36 C39 H39A 109.5
C36 C39 H39B 109.5
H39A C39 H39B 109.5
C36 C39 H39C 109.5
H39A C39 H39C 109.5
H39B C39 H39C 109.5
C45 C40 C41 119.9(5)
C45 C40 C30 120.9(5)
C41 C40 C30 119.2(4)
C42 C41 C40 118.9(5)
C42 C41 C46 120.2(5)
C40 C41 C46 120.9(5)
C43 C42 C41 121.9(5)
C43 C42 H42 119.0
C41 C42 H42 119.0
C42 C43 C44 118.3(5)
C42 C43 C47 121.0(6)
C44 C43 C47 120.7(6)
C45 C44 C43 121.9(5)
C45 C44 H44 119.1
C43 C44 H44 119.1
C44 C45 C40 119.0(5)
C44 C45 C48 120.3(5)
C40 C45 C48 120.7(5)
C41 C46 H46A 109.5
C41 C46 H46B 109.5
H46A C46 H46B 109.5
C41 C46 H46C 109.5
H46A C46 H46C 109.5
H46B C46 H46C 109.5
C43 C47 H47A 109.5
C43 C47 H47B 109.5
H47A C47 H47B 109.5
C43 C47 H47C 109.5
H47A C47 H47C 109.5
H47B C47 H47C 109.5
C45 C48 H48A 109.5
C45 C48 H48B 109.5
H48A C48 H48B 109.5
C45 C48 H48C 109.5
H48A C48 H48C 109.5
H48B C48 H48C 109.5

loop_
_geom_bond_atom_site_label_1
_geom_bond_atom_site_label_2
_geom_bond_distance
Sb1 N1 2.133(4)
Sb1 Cl1 2.3582(15)
Sb1 N2 2.392(4)
Sb1 Cl2 2.4509(14)
Sb1 P1 2.9978(15)
P1 N2 1.598(4)
P1 N1 1.623(4)
N1 C1 1.429(6)
N2 C25 1.414(6)
C1 C2 1.403(7)
C1 C6 1.405(7)
C2 C3 1.389(7)
C2 C7 1.497(7)
C3 C4 1.369(7)
C3 H3 0.9500
C4 C5 1.398(8)
C4 H4 0.9500
C5 C6 1.387(7)
C5 H5 0.9500
C6 C16 1.499(7)
C7 C12 1.390(7)
C7 C8 1.401(7)
C8 C9 1.395(7)
C8 C13 1.513(7)
C9 C10 1.375(7)
C9 H9 0.9500
C10 C11 1.375(7)
C10 C14 1.514(7)
C11 C12 1.407(7)
C11 H11 0.9500
C12 C15 1.499(7)
C13 H13A 0.9800
C13 H13B 0.9800
C13 H13C 0.9800
C14 H14A 0.9800
C14 H14B 0.9800
C14 H14C 0.9800
C15 H15A 0.9800
C15 H15B 0.9800
C15 H15C 0.9800
C16 C17 1.399(7)
C16 C21 1.405(7)
C17 C18 1.396(8)
C17 C22 1.494(8)
C18 C19 1.376(8)
C18 H18 0.9500
C19 C20 1.375(8)
C19 C23 1.518(8)
C20 C21 1.399(7)
C20 H20 0.9500
C21 C24 1.497(7)
C22 H22A 0.9800
C22 H22B 0.9800
C22 H22C 0.9800
C23 H23A 0.9800
C23 H23B 0.9800
C23 H23C 0.9800
C24 H24A 0.9800
C24 H24B 0.9800
C24 H24C 0.9800
C25 C26 1.403(6)
C25 C30 1.408(7)
C26 C27 1.392(7)
C26 C31 1.496(7)
C27 C28 1.368(7)
C27 H27 0.9500
C28 C29 1.380(7)
C28 H28 0.9500
C29 C30 1.393(7)
C29 H29 0.9500
C30 C40 1.479(7)
C31 C36 1.394(7)
C31 C32 1.414(7)
C32 C33 1.390(7)
C32 C37 1.506(7)
C33 C34 1.389(8)
C33 H33 0.9500
C34 C35 1.378(8)
C34 C38 1.511(7)
C35 C36 1.388(7)
C35 H35 0.9500
C36 C39 1.501(7)
C37 H37A 0.9800
C37 H37B 0.9800
C37 H37C 0.9800
C38 H38A 0.9800
C38 H38B 0.9800
C38 H38C 0.9800
C39 H39A 0.9800
C39 H39B 0.9800
C39 H39C 0.9800
C40 C45 1.396(7)
C40 C41 1.398(7)
C41 C42 1.383(7)
C41 C46 1.509(7)
C42 C43 1.370(8)
C42 H42 0.9500
C43 C44 1.387(8)
C43 C47 1.516(7)
C44 C45 1.374(7)
C44 H44 0.9500
C45 C48 1.506(7)
C46 H46A 0.9800
C46 H46B 0.9800
C46 H46C 0.9800
C47 H47A 0.9800
C47 H47B 0.9800
C47 H47C 0.9800
C48 H48A 0.9800
C48 H48B 0.9800
C48 H48C 0.9800

loop_
_geom_torsion_atom_site_label_1
_geom_torsion_atom_site_label_2
_geom_torsion_atom_site_label_3
_geom_torsion_atom_site_label_4
_geom_torsion
N2 P1 N1 C1 174.5(4)
Sb1 P1 N1 C1 173.3(5)
N2 P1 N1 Sb1 1.1(2)
N1 P1 N2 C25 170.5(5)
Sb1 P1 N2 C25 171.5(5)
N1 P1 N2 Sb1 -0.99(19)
P1 N1 C1 C2 -101.8(5)
Sb1 N1 C1 C2 70.5(5)
P1 N1 C1 C6 80.5(6)
Sb1 N1 C1 C6 -107.2(5)
C6 C1 C2 C3 5.5(7)
N1 C1 C2 C3 -172.2(5)
C6 C1 C2 C7 -169.5(5)
N1 C1 C2 C7 12.9(7)
C1 C2 C3 C4 -2.0(8)
C7 C2 C3 C4 173.0(5)
C2 C3 C4 C5 -1.5(9)
C3 C4 C5 C6 1.5(9)
C4 C5 C6 C1 1.9(8)
C4 C5 C6 C16 -175.0(5)
C2 C1 C6 C5 -5.4(7)
N1 C1 C6 C5 172.2(5)
C2 C1 C6 C16 171.4(5)
N1 C1 C6 C16 -11.0(7)
C3 C2 C7 C12 76.3(7)
C1 C2 C7 C12 -108.8(6)
C3 C2 C7 C8 -101.3(6)
C1 C2 C7 C8 73.5(6)
C12 C7 C8 C9 3.8(8)
C2 C7 C8 C9 -178.5(5)
C12 C7 C8 C13 -172.4(5)
C2 C7 C8 C13 5.3(7)
C7 C8 C9 C10 -0.2(8)
C13 C8 C9 C10 176.0(5)
C8 C9 C10 C11 -2.8(8)
C8 C9 C10 C14 179.9(5)
C9 C10 C11 C12 2.3(8)
C14 C10 C11 C12 179.6(5)
C8 C7 C12 C11 -4.2(8)
C2 C7 C12 C11 178.2(5)
C8 C7 C12 C15 170.8(5)
C2 C7 C12 C15 -6.8(8)
C10 C11 C12 C7 1.2(8)
C10 C11 C12 C15 -174.1(5)
C5 C6 C16 C17 -76.0(6)
C1 C6 C16 C17 107.2(6)
C5 C6 C16 C21 100.1(6)
C1 C6 C16 C21 -76.7(6)
C21 C16 C17 C18 0.6(7)
C6 C16 C17 C18 176.6(5)
C21 C16 C17 C22 -177.2(5)
C6 C16 C17 C22 -1.2(7)
C16 C17 C18 C19 0.4(8)
C22 C17 C18 C19 178.3(5)
C17 C18 C19 C20 -1.2(8)
C17 C18 C19 C23 179.9(5)
C18 C19 C20 C21 1.1(8)
C23 C19 C20 C21 180.0(5)
C19 C20 C21 C16 -0.2(8)
C19 C20 C21 C24 -176.2(5)
C17 C16 C21 C20 -0.7(7)
C6 C16 C21 C20 -176.8(4)
C17 C16 C21 C24 175.0(5)
C6 C16 C21 C24 -1.1(7)
P1 N2 C25 C26 163.2(4)
Sb1 N2 C25 C26 -27.9(6)
P1 N2 C25 C30 -17.8(7)
Sb1 N2 C25 C30 151.1(4)
C30 C25 C26 C27 -1.8(7)
N2 C25 C26 C27 177.3(4)
C30 C25 C26 C31 177.2(4)
N2 C25 C26 C31 -3.7(7)
C25 C26 C27 C28 -0.3(8)
C31 C26 C27 C28 -179.2(5)
C26 C27 C28 C29 1.7(8)
C27 C28 C29 C30 -1.1(8)
C28 C29 C30 C25 -1.0(8)
C28 C29 C30 C40 176.6(5)
C26 C25 C30 C29 2.4(7)
N2 C25 C30 C29 -176.7(5)
C26 C25 C30 C40 -175.2(4)
N2 C25 C30 C40 5.8(7)
C27 C26 C31 C36 107.7(6)
C25 C26 C31 C36 -71.2(6)
C27 C26 C31 C32 -73.1(6)
C25 C26 C31 C32 108.0(5)
C36 C31 C32 C33 5.5(7)
C26 C31 C32 C33 -173.7(4)
C36 C31 C32 C37 -174.7(4)
C26 C31 C32 C37 6.1(7)
C31 C32 C33 C34 -2.3(7)
C37 C32 C33 C34 177.9(5)
C32 C33 C34 C35 -2.1(8)
C32 C33 C34 C38 175.9(5)
C33 C34 C35 C36 3.6(8)
C38 C34 C35 C36 -174.4(5)
C34 C35 C36 C31 -0.5(8)
C34 C35 C36 C39 177.0(5)
C32 C31 C36 C35 -4.2(7)
C26 C31 C36 C35 175.0(4)
C32 C31 C36 C39 178.4(4)
C26 C31 C36 C39 -2.4(7)
C29 C30 C40 C45 84.6(6)
C25 C30 C40 C45 -97.8(6)
C29 C30 C40 C41 -93.3(6)
C25 C30 C40 C41 84.2(6)
C45 C40 C41 C42 -0.5(7)
C30 C40 C41 C42 177.4(5)
C45 C40 C41 C46 177.5(5)
C30 C40 C41 C46 -4.6(7)
C40 C41 C42 C43 -1.2(8)
C46 C41 C42 C43 -179.2(5)
C41 C42 C43 C44 1.7(8)
C41 C42 C43 C47 179.5(5)
C42 C43 C44 C45 -0.6(8)
C47 C43 C44 C45 -178.4(5)
C43 C44 C45 C40 -1.0(8)
C43 C44 C45 C48 178.3(5)
C41 C40 C45 C44 1.6(8)
C30 C40 C45 C44 -176.4(5)
C41 C40 C45 C48 -177.7(5)
C30 C40 C45 C48 4.3(8)
